data_7707131
loop_
_publ_author_name
'Joos, Markus'
'Conrad, Maurice'
'Merkle, Rotraut'
'Schleid, Thomas'
'Maier, Joachim'
'Dinnebier, Robert E.'
'Bette, Sebastian'

_publ_section_title
;
 Synthesis, characterization and thermal behaviour of solid phases in the
 quasi-ternary system Mg(SCN)<sub>2</sub>-H<sub>2</sub>O-THF.
;
_journal_issue 20
_journal_name_full 'Dalton transactions (Cambridge, England : 2003)'
_journal_page_first 6949
_journal_page_last 6961
_journal_paper_doi 10.1039/d1dt00469g
_journal_volume 50
_journal_year 2021
_chemical_formula_moiety '2(C4 H8 O), 2(C N S), Mg'
_chemical_formula_sum 'C10 H16 Mg N2 O2 S2'
_chemical_formula_weight 284.685
_chemical_name_common '2THF Mg(SCN)'
_chemical_properties_physical Air-sensitive,Moisture-sensitive,Hygroscopic,Heat-sensitive
_space_group_IT_number 12
_space_group_name_Hall '-C 2y'
_space_group_name_H-M_alt 'C 1 2/m 1'
_symmetry_cell_setting monoclinic
_symmetry_Int_Tables_number 12
_symmetry_space_group_name_H-M 'C 1 2/m 1'
_audit_creation_method TOPAS
_audit_update_record
;
2021-01-11 deposited with the CCDC.	2021-04-15 downloaded from the CCDC.
;
_cell_angle_alpha 90
_cell_angle_beta 105.1442(12)
_cell_angle_gamma 90
_cell_formula_units_Z 2
_cell_length_a 10.9189(3)
_cell_length_b 12.4373(4)
_cell_length_c 5.73630(14)
_cell_measurement_temperature 448
_cell_volume 751.95(4)
_diffrn_ambient_temperature 448
_diffrn_detector
; 
 Lynx Eye 1mm  
;
_diffrn_measurement_device_type Bruke-D8-Discovery
_diffrn_radiation_monochromator 'Johannson Ge(111) primary beam monochromator'
_diffrn_radiation_probe x-ray
_diffrn_radiation_type 'Cu K\a'
_diffrn_radiation_wavelength 1.5406
_diffrn_source_type Cu-tube
_exptl_absorpt_process_details
;   
 ?
;
_exptl_crystal_colour white
_exptl_crystal_density_diffrn 1.26
_exptl_crystal_description 'microcrystalline powder'
_pd_calc_method 'Rietveld Refinement'
_pd_instr_location
; 
'Stoe Stadi P, Debye-Scherrer mode, MPI-FKF, Stuttgart, Germany'
;
_pd_meas_2theta_range_inc 0.015
_pd_meas_2theta_range_max 90.0
_pd_meas_2theta_range_min 5.0
_pd_meas_scan_method step
_pd_proc_2theta_range_inc 0.015
_pd_proc_2theta_range_max 80.0
_pd_proc_2theta_range_min 9.0
_pd_proc_info_data_reduction binning
_pd_proc_info_excluded_regions
;
 ?
;
_pd_proc_ls_background_function
;   
'Chebyshev polynomial'
;
_pd_proc_ls_peak_cutoff 0.00100
_pd_proc_ls_profile_function
;
 Fundamental parameters
;
_pd_proc_ls_prof_R_factor 0.0479
_pd_proc_ls_prof_wR_expected 0.0043
_pd_proc_ls_prof_wR_factor 0.0644
_pd_spec_mounting
; 
'0.5 mm glass capillary'
;
_pd_spec_mount_mode transmission
_pd_spec_shape cylinder
_refine_ls_number_parameters 78
_refine_ls_R_Fsqd_factor 0.0483
_cod_data_source_file d1dt00469g2.cif
_cod_data_source_block MgSCN2-2THF
_cod_depositor_comments
;
The following automatic conversions were performed:

data item '_diffrn_radiation_probe' value 'X-ray' was changed to
'x-ray' in accordance with the
/home/data/users/saulius/crontab/automatic-downloads/rss-feeds/RSC/lib/dictionaries/cif_core.dic
dictionary named 'cif_core.dic' version 2.4.2 last updated on
2011-04-26.

Automatic conversion script
Id: cif_fix_values 7556 2019-12-06 15:28:31Z antanas 

 Adding full bibliography for 7707128--7707132.cif.
;
_cod_original_cell_volume 751.94(4)
_cod_original_sg_symbol_H-M C2/m
_cod_database_code 7707131

loop_
_symmetry_equiv_pos_as_xyz
'x, y, z '
'-x, y, -z '
'x, -y, z '
'-x, -y, -z '
'x+1/2, y+1/2, z '
'-x+1/2, y+1/2, -z '
'x+1/2, -y+1/2, z '
'-x+1/2, -y+1/2, -z '

loop_
_atom_site_label
_atom_site_type_symbol
_atom_site_symmetry_multiplicity
_atom_site_Wyckoff_symbol
_atom_site_fract_x
_atom_site_fract_y
_atom_site_fract_z
_atom_site_occupancy
_atom_site_B_iso_or_equiv
Mg1 Mg+2 2 b 0 0.5 0 1 4.0(2)
C1 C 8 j 0.1569(11) 0.5145(8) 0.604(4) 0.5 4.0(2)
N1 N 4 i 0.1174(7) 0.5 0.7694(19) 1 4.0(2)
S1 S 8 j 0.2131(18) 0.535(2) 0.369(4) 0.5 4.0(2)
O11a O 4 g 0.5 0.1709(7) 0 0.601(13) 4.0(2)
C11a C 8 j 0.516(8) 0.239(4) 0.215(6) 0.301(6) 4.0(2)
C12a C 8 j 0.509(7) 0.240(4) -0.201(8) 0.301(6) 4.0(2)
C13a C 8 j 0.56(2) 0.346(7) -0.09(2) 0.301(6) 4.0(2)
C14a C 8 j 0.51(3) 0.352(4) 0.128(19) 0.301(6) 4.0(2)
O11b O 4 g 0.5 0.1709(7) 0 0.399(13) 4.0(2)
C11b C 8 j 0.613(4) 0.228(5) -0.027(13) 0.199(6) 4.0(2)
C12b C 8 j 0.396(4) 0.249(4) -0.041(16) 0.199(6) 4.0(2)
C13b C 8 j 0.440(13) 0.347(7) -0.14(4) 0.199(6) 4.0(2)
C14b C 8 j 0.582(12) 0.345(4) -0.03(4) 0.199(6) 4.0(2)

loop_
_geom_angle_atom_site_label_1
_geom_angle_atom_site_label_2
_geom_angle_atom_site_label_3
_geom_angle
_geom_angle_site_symmetry_1
_geom_angle_site_symmetry_2
_geom_angle_site_symmetry_3
Mg1 S1 C1 101(2) 1_555 1_555 1_555

loop_
_geom_bond_atom_site_label_1
_geom_bond_atom_site_label_2
_geom_bond_distance
_geom_bond_multiplicity
Mg1 S1 2.74(2) 4
